data_4316940
loop_
_publ_author_name
'Jonathan Best'
'Igor V. Sazanovich'
'Harry Adams'
'Robert D. Bennett'
'E. Stephen Davies'
'Anthony J. H. M. Meijer'
'Michael Towrie'
'Sergei A. Tikhomirov'
'Oleg V. Bouganov'
'Michael D. Ward'
'Julia A. Weinstein'

_publ_section_title
;
 Structure and Ultrafast Dynamics of the Charge-Transfer Excited State and
 Redox Activity of the Ground State of Mono- and Binuclear Platinum(II)
 Diimine Catecholate and Bis-catecholate Complexes: A Transient
 Absorption, TRIR, DFT, and Electrochemical Study
;
_journal_name_full 'Inorganic Chemistry'
_journal_page_first 10041
_journal_page_last 10056
_journal_paper_doi 10.1021/ic101344t
_journal_volume 49
_journal_year 2010
_chemical_formula_moiety 'C40 H44 O2 P2 Pt, C H Cl3'
_chemical_formula_sum 'C41 H45 Cl3 O2 P2 Pt'
_chemical_formula_weight 933.15
_chemical_name_systematic
; 
 ? 
;
_space_group_IT_number 14
_symmetry_cell_setting monoclinic
_symmetry_space_group_name_Hall '-P 2ybc'
_symmetry_space_group_name_H-M 'P 1 21/c 1'
_atom_sites_solution_hydrogens geom
_atom_sites_solution_primary direct
_atom_sites_solution_secondary difmap
_audit_creation_method SHELXL-97
_cell_angle_alpha 90.000(0)
_cell_angle_beta 95.743(5)
_cell_angle_gamma 90.000(0)
_cell_formula_units_Z 8
_cell_length_a 12.948(5)
_cell_length_b 28.783(5)
_cell_length_c 24.459(5)
_cell_measurement_reflns_used 9867
_cell_measurement_temperature 150(2)
_cell_measurement_theta_max 24.62
_cell_measurement_theta_min 2.19
_cell_volume 9070(4)
_computing_cell_refinement 'Bruker SMART'
_computing_data_collection 'Bruker SMART'
_computing_data_reduction 'Bruker SAINT'
_computing_molecular_graphics 'Bruker SHELXTL'
_computing_publication_material 'Bruker SHELXTL'
_computing_structure_refinement 'SHELXL-97 (Sheldrick, 2008)'
_computing_structure_solution 'SHELXS-97 (Sheldrick, 2008)'
_diffrn_ambient_temperature 150(2)
_diffrn_detector_area_resol_mean 100
_diffrn_measured_fraction_theta_full 1.000
_diffrn_measured_fraction_theta_max 0.994
_diffrn_measurement_device_type 'CCD area detector'
_diffrn_measurement_method 'phi and omega scans'
_diffrn_radiation_monochromator graphite
_diffrn_radiation_source 'fine-focus sealed tube'
_diffrn_radiation_type MoK\a
_diffrn_radiation_wavelength 0.71073
_diffrn_reflns_av_R_equivalents 0.0859
_diffrn_reflns_av_sigmaI/netI 0.0547
_diffrn_reflns_limit_h_max 16
_diffrn_reflns_limit_h_min -16
_diffrn_reflns_limit_k_max 37
_diffrn_reflns_limit_k_min -37
_diffrn_reflns_limit_l_max 31
_diffrn_reflns_limit_l_min -31
_diffrn_reflns_number 208414
_diffrn_reflns_theta_full 25.00
_diffrn_reflns_theta_max 27.51
_diffrn_reflns_theta_min 1.10
_exptl_absorpt_coefficient_mu 3.371
_exptl_absorpt_correction_T_max 0.4862
_exptl_absorpt_correction_T_min 0.3850
_exptl_absorpt_correction_type multi-scan
_exptl_absorpt_process_details sadabs
_exptl_crystal_colour yellow
_exptl_crystal_density_diffrn 1.367
_exptl_crystal_density_method 'not measured'
_exptl_crystal_description block
_exptl_crystal_F_000 3728
_exptl_crystal_size_max 0.35
_exptl_crystal_size_mid 0.25
_exptl_crystal_size_min 0.25
_refine_diff_density_max 1.880
_refine_diff_density_min -0.887
_refine_diff_density_rms 0.128
_refine_ls_extinction_method none
_refine_ls_goodness_of_fit_ref 1.060
_refine_ls_hydrogen_treatment constr
_refine_ls_matrix_type full
_refine_ls_number_parameters 895
_refine_ls_number_reflns 20719
_refine_ls_number_restraints 638
_refine_ls_restrained_S_all 1.072
_refine_ls_R_factor_all 0.0628
_refine_ls_R_factor_gt 0.0413
_refine_ls_shift/su_max 0.002
_refine_ls_shift/su_mean 0.000
_refine_ls_structure_factor_coef Fsqd
_refine_ls_weighting_details 'calc w=1/[\s^2^(Fo^2^)+(0.0436P)^2^+3.4534P] where P=(Fo^2^+2Fc^2^)/3'
_refine_ls_weighting_scheme calc
_refine_ls_wR_factor_gt 0.0905
_refine_ls_wR_factor_ref 0.0960
_reflns_number_gt 15551
_reflns_number_total 20719
_reflns_threshold_expression >2sigma(I)
_cod_data_source_file ic101344t_si_003.cif
_cod_data_source_block ch1jw52_0m
_cod_depositor_comments
;
The following automatic conversions were performed:

'_symmetry_cell_setting' value 'Monoclinic' changed to 'monoclinic'
according to the built-in table from CIF Core dictionary named
'cif_core.dic' version 2.4.1 from 2010-06-29.

Automatic conversion script
Id: cif_fix_values 1646 2011-03-28 12:23:43Z adriana 
;
_cod_database_code 4316940

loop_
_symmetry_equiv_pos_as_xyz
'x, y, z'
'-x, y+1/2, -z+1/2'
'-x, -y, -z'
'x, -y-1/2, z-1/2'

loop_
_atom_site_label
_atom_site_type_symbol
_atom_site_fract_x
_atom_site_fract_y
_atom_site_fract_z
_atom_site_U_iso_or_equiv
_atom_site_adp_type
_atom_site_occupancy
_atom_site_symmetry_multiplicity
_atom_site_calc_flag
_atom_site_refinement_flags
_atom_site_disorder_assembly
_atom_site_disorder_group
Pt1 Pt 0.852320(12) 0.300989(6) 0.972050(7) 0.01827(5) Uani 1 1 d . . .
P1 P 0.93977(9) 0.25191(4) 0.92491(5) 0.0206(2) Uani 1 1 d . . .
P2 P 0.99983(9) 0.31023(4) 1.02563(5) 0.0200(2) Uani 1 1 d . . .
O1 O 0.7674(2) 0.34641(10) 1.01322(12) 0.0208(7) Uani 1 1 d . . .
O2 O 0.7213(2) 0.29862(10) 0.91837(12) 0.0209(7) Uani 1 1 d . . .
C1 C 0.6758(3) 0.35609(14) 0.98258(17) 0.0197(7) Uani 1 1 d U . .
C2 C 0.6038(3) 0.38906(15) 0.99967(18) 0.0205(7) Uani 1 1 d U . .
C3 C 0.5126(3) 0.39561(15) 0.96451(18) 0.0232(8) Uani 1 1 d U . .
H3 H 0.4640 0.4178 0.9750 0.028 Uiso 1 1 calc R . .
C4 C 0.4884(3) 0.37190(15) 0.91546(19) 0.0245(7) Uani 1 1 d U . .
C5 C 0.5601(3) 0.33907(15) 0.90002(18) 0.0225(8) Uani 1 1 d U . .
H5 H 0.5458 0.3221 0.8668 0.027 Uiso 1 1 calc R . .
C6 C 0.6524(3) 0.33120(15) 0.93328(18) 0.0213(8) Uani 1 1 d U . .
C7 C 1.0523(3) 0.23122(15) 0.96889(18) 0.0221(9) Uani 1 1 d U . .
H7A H 1.0308 0.2081 0.9955 0.027 Uiso 1 1 calc R . .
H7B H 1.1026 0.2164 0.9465 0.027 Uiso 1 1 calc R . .
C8 C 1.1026(3) 0.27406(15) 0.99981(18) 0.0225(9) Uani 1 1 d U . .
H8A H 1.1415 0.2926 0.9746 0.027 Uiso 1 1 calc R . .
H8B H 1.1518 0.2636 1.0309 0.027 Uiso 1 1 calc R . .
C9 C 0.9995(3) 0.29906(16) 1.09850(19) 0.0270(8) Uani 1 1 d U . .
C10 C 1.0877(4) 0.28628(18) 1.13188(19) 0.0317(9) Uani 1 1 d U . .
H10 H 1.1501 0.2799 1.1159 0.038 Uiso 1 1 calc R . .
C11 C 1.0858(4) 0.2828(2) 1.1884(2) 0.0393(9) Uani 1 1 d U . .
H11 H 1.1460 0.2731 1.2109 0.047 Uiso 1 1 calc R . .
C12 C 0.9964(4) 0.2933(2) 1.2117(2) 0.0416(10) Uani 1 1 d U . .
H12 H 0.9954 0.2915 1.2504 0.050 Uiso 1 1 calc R . .
C13 C 0.9082(4) 0.30653(18) 1.1792(2) 0.0381(9) Uani 1 1 d U . .
H13 H 0.8468 0.3139 1.1956 0.046 Uiso 1 1 calc R . .
C14 C 0.9090(4) 0.30916(17) 1.1221(2) 0.0328(9) Uani 1 1 d U . .
H14 H 0.8479 0.3178 1.0996 0.039 Uiso 1 1 calc R . .
C15 C 1.0428(3) 0.37022(15) 1.02208(19) 0.0239(8) Uani 1 1 d U . .
C16 C 1.0464(3) 0.40024(16) 1.0667(2) 0.0287(8) Uani 1 1 d U . .
H16 H 1.0287 0.3893 1.1012 0.034 Uiso 1 1 calc R . .
C17 C 1.0758(4) 0.44653(17) 1.0609(2) 0.0337(9) Uani 1 1 d U . .
H17 H 1.0776 0.4669 1.0916 0.040 Uiso 1 1 calc R . .
C18 C 1.1025(4) 0.46315(17) 1.0111(2) 0.0338(9) Uani 1 1 d U . .
H18 H 1.1240 0.4945 1.0077 0.041 Uiso 1 1 calc R . .
C19 C 1.0974(3) 0.43339(16) 0.9660(2) 0.0308(8) Uani 1 1 d U . .
H19 H 1.1149 0.4445 0.9315 0.037 Uiso 1 1 calc R . .
C20 C 1.0668(3) 0.38760(16) 0.9712(2) 0.0266(8) Uani 1 1 d U . .
H20 H 1.0621 0.3677 0.9401 0.032 Uiso 1 1 calc R . .
C21 C 0.8686(4) 0.20132(16) 0.8978(2) 0.0297(8) Uani 1 1 d U . .
C22 C 0.8394(4) 0.19534(18) 0.8416(2) 0.0400(9) Uani 1 1 d U . .
H22 H 0.8567 0.2182 0.8161 0.048 Uiso 1 1 calc R . .
C23 C 0.7844(4) 0.15552(19) 0.8231(2) 0.0458(10) Uani 1 1 d U . .
H23 H 0.7668 0.1509 0.7848 0.055 Uiso 1 1 calc R . .
C24 C 0.7558(4) 0.12294(19) 0.8601(2) 0.0428(10) Uani 1 1 d U . .
H24 H 0.7173 0.0963 0.8472 0.051 Uiso 1 1 calc R . .
C25 C 0.7821(4) 0.12857(17) 0.9148(2) 0.0358(9) Uani 1 1 d U . .
H25 H 0.7618 0.1059 0.9399 0.043 Uiso 1 1 calc R . .
C26 C 0.8386(4) 0.16731(16) 0.9343(2) 0.0311(9) Uani 1 1 d U . .
H26 H 0.8572 0.1708 0.9726 0.037 Uiso 1 1 calc R . .
C27 C 0.9906(3) 0.27982(16) 0.86674(18) 0.0257(8) Uani 1 1 d U . .
C28 C 0.9328(4) 0.31555(18) 0.8393(2) 0.0331(9) Uani 1 1 d U . .
H28 H 0.8676 0.3243 0.8508 0.040 Uiso 1 1 calc R . .
C29 C 0.9706(4) 0.33809(19) 0.7955(2) 0.0392(9) Uani 1 1 d U . .
H29 H 0.9310 0.3620 0.7765 0.047 Uiso 1 1 calc R . .
C30 C 1.0662(4) 0.32581(19) 0.7794(2) 0.0374(9) Uani 1 1 d U . .
H30 H 1.0924 0.3419 0.7498 0.045 Uiso 1 1 calc R . .
C31 C 1.1238(4) 0.29104(17) 0.8052(2) 0.0324(9) Uani 1 1 d U . .
H31 H 1.1889 0.2827 0.7934 0.039 Uiso 1 1 calc R . .
C32 C 1.0862(3) 0.26830(17) 0.84844(19) 0.0279(8) Uani 1 1 d U . .
H32 H 1.1263 0.2441 0.8664 0.033 Uiso 1 1 calc R . .
C33 C 0.3856(4) 0.38010(17) 0.8794(2) 0.0310(8) Uani 1 1 d U . .
C34 C 0.2972(4) 0.3563(2) 0.9072(2) 0.0443(12) Uani 1 1 d U . .
H34A H 0.3129 0.3232 0.9123 0.066 Uiso 1 1 calc R . .
H34B H 0.2316 0.3599 0.8839 0.066 Uiso 1 1 calc R . .
H34C H 0.2912 0.3707 0.9430 0.066 Uiso 1 1 calc R . .
C35 C 0.3613(5) 0.43237(19) 0.8742(3) 0.0549(14) Uani 1 1 d U . .
H35A H 0.3603 0.4459 0.9109 0.082 Uiso 1 1 calc R . .
H35B H 0.2933 0.4367 0.8534 0.082 Uiso 1 1 calc R . .
H35C H 0.4147 0.4478 0.8551 0.082 Uiso 1 1 calc R . .
C36 C 0.3834(4) 0.3592(2) 0.8222(2) 0.0442(12) Uani 1 1 d U . .
H36A H 0.4432 0.3706 0.8044 0.066 Uiso 1 1 calc R . .
H36B H 0.3191 0.3684 0.8003 0.066 Uiso 1 1 calc R . .
H36C H 0.3866 0.3253 0.8249 0.066 Uiso 1 1 calc R . .
C37 C 0.6284(3) 0.41633(15) 1.05320(18) 0.0232(8) Uani 1 1 d U . .
C38 C 0.5410(4) 0.45014(16) 1.0645(2) 0.0312(10) Uani 1 1 d U . .
H38A H 0.5319 0.4732 1.0350 0.047 Uiso 1 1 calc R . .
H38B H 0.5591 0.4659 1.0996 0.047 Uiso 1 1 calc R . .
H38C H 0.4762 0.4328 1.0660 0.047 Uiso 1 1 calc R . .
C39 C 0.6438(4) 0.38279(16) 1.10268(18) 0.0266(10) Uani 1 1 d U . .
H39A H 0.5805 0.3645 1.1048 0.040 Uiso 1 1 calc R . .
H39B H 0.6587 0.4007 1.1366 0.040 Uiso 1 1 calc R . .
H39C H 0.7021 0.3619 1.0980 0.040 Uiso 1 1 calc R . .
C40 C 0.7292(4) 0.44560(16) 1.0498(2) 0.0300(10) Uani 1 1 d U . .
H40A H 0.7866 0.4249 1.0429 0.045 Uiso 1 1 calc R . .
H40B H 0.7463 0.4621 1.0845 0.045 Uiso 1 1 calc R . .
H40C H 0.7178 0.4681 1.0197 0.045 Uiso 1 1 calc R . .
Pt1A Pt 0.370501(12) 0.194237(6) 0.033740(7) 0.01933(5) Uani 1 1 d . . .
P1A P 0.47613(9) 0.24515(4) 0.07839(5) 0.0206(2) Uani 1 1 d . . .
P2A P 0.49361(9) 0.18544(4) -0.02239(5) 0.0223(3) Uani 1 1 d . . .
O1A O 0.2712(2) 0.14828(10) -0.00767(12) 0.0242(7) Uani 1 1 d . . .
O2A O 0.2545(2) 0.19719(10) 0.08520(12) 0.0228(7) Uani 1 1 d . . .
C1A C 0.1876(3) 0.14062(15) 0.01914(18) 0.0232(8) Uani 1 1 d U . .
C2A C 0.1090(3) 0.10854(16) -0.00017(19) 0.0256(7) Uani 1 1 d U . .
C3A C 0.0231(3) 0.10403(16) 0.03102(19) 0.0265(8) Uani 1 1 d U . .
H3A H -0.0298 0.0825 0.0188 0.032 Uiso 1 1 calc R . .
C4A C 0.0119(3) 0.12936(16) 0.07838(19) 0.0272(7) Uani 1 1 d U . .
C5A C 0.0916(3) 0.16115(15) 0.09660(19) 0.0251(8) Uani 1 1 d U . .
H5A H 0.0863 0.1789 0.1289 0.030 Uiso 1 1 calc R . .
C6A C 0.1776(3) 0.16644(15) 0.06735(18) 0.0235(8) Uani 1 1 d U . .
C7A C 0.5729(3) 0.26267(16) 0.03279(18) 0.0247(9) Uani 1 1 d U . .
H7A1 H 0.5423 0.2852 0.0052 0.030 Uiso 1 1 calc R . .
H7A2 H 0.6328 0.2776 0.0543 0.030 Uiso 1 1 calc R . .
C8A C 0.6086(3) 0.21905(16) 0.00407(19) 0.0258(9) Uani 1 1 d U . .
H8A1 H 0.6536 0.2000 0.0304 0.031 Uiso 1 1 calc R . .
H8A2 H 0.6490 0.2280 -0.0266 0.031 Uiso 1 1 calc R . .
C9A C 0.4579(4) 0.20236(17) -0.0934(2) 0.0314(9) Uani 1 1 d U . .
C10A C 0.5281(4) 0.22021(18) -0.1273(2) 0.0366(9) Uani 1 1 d U . .
H10A H 0.5984 0.2253 -0.1136 0.044 Uiso 1 1 calc R . .
C11A C 0.4939(4) 0.23045(19) -0.1817(2) 0.0413(10) Uani 1 1 d U . .
H11A H 0.5414 0.2432 -0.2048 0.050 Uiso 1 1 calc R . .
C12A C 0.3938(4) 0.22261(19) -0.2026(2) 0.0411(9) Uani 1 1 d U . .
H12A H 0.3723 0.2303 -0.2397 0.049 Uiso 1 1 calc R . .
C13A C 0.3233(4) 0.20357(19) -0.1700(2) 0.0395(9) Uani 1 1 d U . .
H13A H 0.2540 0.1972 -0.1848 0.047 Uiso 1 1 calc R . .
C14A C 0.3561(4) 0.19383(18) -0.1147(2) 0.0366(9) Uani 1 1 d U . .
H14A H 0.3082 0.1813 -0.0916 0.044 Uiso 1 1 calc R . .
C15A C 0.5330(3) 0.12498(17) -0.0260(2) 0.0287(8) Uani 1 1 d U . .
C16A C 0.5253(4) 0.09965(17) -0.0752(2) 0.0320(9) Uani 1 1 d U . .
H16A H 0.5005 0.1144 -0.1087 0.038 Uiso 1 1 calc R . .
C17A C 0.5537(4) 0.05326(18) -0.0754(2) 0.0376(9) Uani 1 1 d U . .
H17A H 0.5472 0.0362 -0.1088 0.045 Uiso 1 1 calc R . .
C18A C 0.5911(4) 0.03199(19) -0.0275(2) 0.0389(9) Uani 1 1 d U . .
H18A H 0.6128 0.0005 -0.0282 0.047 Uiso 1 1 calc R . .
C19A C 0.5976(4) 0.05555(18) 0.0218(2) 0.0373(9) Uani 1 1 d U . .
H19A H 0.6225 0.0402 0.0549 0.045 Uiso 1 1 calc R . .
C20A C 0.5673(3) 0.10242(17) 0.0228(2) 0.0318(9) Uani 1 1 d U . .
H20A H 0.5702 0.1187 0.0567 0.038 Uiso 1 1 calc R . .
C21A C 0.5510(3) 0.22271(16) 0.13991(18) 0.0254(8) Uani 1 1 d U . .
C22A C 0.5242(4) 0.18012(17) 0.16189(19) 0.0303(9) Uani 1 1 d U . .
H22A H 0.4675 0.1629 0.1446 0.036 Uiso 1 1 calc R . .
C23A C 0.5804(4) 0.16291(18) 0.2090(2) 0.0350(9) Uani 1 1 d U . .
H23A H 0.5624 0.1337 0.2234 0.042 Uiso 1 1 calc R . .
C24A C 0.6613(4) 0.18777(18) 0.2347(2) 0.0355(9) Uani 1 1 d U . .
H24A H 0.6982 0.1762 0.2674 0.043 Uiso 1 1 calc R . .
C25A C 0.6888(4) 0.22927(18) 0.2132(2) 0.0367(9) Uani 1 1 d U . .
H25A H 0.7459 0.2461 0.2307 0.044 Uiso 1 1 calc R . .
C26A C 0.6345(4) 0.24712(17) 0.16618(19) 0.0319(9) Uani 1 1 d U . .
H26A H 0.6543 0.2761 0.1518 0.038 Uiso 1 1 calc R . .
C27A C 0.4129(3) 0.29773(15) 0.09928(19) 0.0242(8) Uani 1 1 d U . .
C28A C 0.4077(4) 0.30809(17) 0.1544(2) 0.0331(9) Uani 1 1 d U . .
H28A H 0.4409 0.2885 0.1821 0.040 Uiso 1 1 calc R . .
C29A C 0.3531(4) 0.34771(18) 0.1691(2) 0.0387(9) Uani 1 1 d U . .
H29A H 0.3494 0.3551 0.2067 0.046 Uiso 1 1 calc R . .
C30A C 0.3049(4) 0.37576(17) 0.1283(2) 0.0353(9) Uani 1 1 d U . .
H30A H 0.2670 0.4023 0.1380 0.042 Uiso 1 1 calc R . .
C31A C 0.3114(4) 0.36551(17) 0.0737(2) 0.0313(9) Uani 1 1 d U . .
H31A H 0.2797 0.3855 0.0461 0.038 Uiso 1 1 calc R . .
C32A C 0.3636(3) 0.32647(16) 0.0588(2) 0.0271(8) Uani 1 1 d U . .
H32A H 0.3659 0.3192 0.0211 0.033 Uiso 1 1 calc R . .
C33A C -0.0808(4) 0.12254(18) 0.1116(2) 0.0361(9) Uani 1 1 d U . .
C34A C -0.1706(4) 0.0977(2) 0.0803(2) 0.0483(13) Uani 1 1 d U . .
H34D H -0.1868 0.1125 0.0444 0.072 Uiso 1 1 calc R . .
H34E H -0.2315 0.0994 0.1011 0.072 Uiso 1 1 calc R . .
H34F H -0.1521 0.0651 0.0751 0.072 Uiso 1 1 calc R . .
C35A C -0.0464(4) 0.0910(2) 0.1618(2) 0.0475(13) Uani 1 1 d U . .
H35D H -0.0172 0.0620 0.1489 0.071 Uiso 1 1 calc R . .
H35E H -0.1066 0.0839 0.1816 0.071 Uiso 1 1 calc R . .
H35F H 0.0062 0.1072 0.1863 0.071 Uiso 1 1 calc R . .
C36A C -0.1199(4) 0.1696(2) 0.1309(3) 0.0547(14) Uani 1 1 d U . .
H36D H -0.0646 0.1848 0.1548 0.082 Uiso 1 1 calc R . .
H36E H -0.1804 0.1647 0.1513 0.082 Uiso 1 1 calc R . .
H36F H -0.1395 0.1893 0.0989 0.082 Uiso 1 1 calc R . .
C37A C 0.1188(4) 0.08041(16) -0.0526(2) 0.0288(8) Uani 1 1 d U . .
C38A C 0.0284(4) 0.04543(17) -0.0653(2) 0.0353(11) Uani 1 1 d U . .
H38D H 0.0306 0.0220 -0.0361 0.053 Uiso 1 1 calc R . .
H38E H 0.0355 0.0301 -0.1005 0.053 Uiso 1 1 calc R . .
H38F H -0.0379 0.0620 -0.0674 0.053 Uiso 1 1 calc R . .
C39A C 0.1160(4) 0.11380(17) -0.10301(19) 0.0343(11) Uani 1 1 d U . .
H39D H 0.0501 0.1308 -0.1068 0.051 Uiso 1 1 calc R . .
H39E H 0.1225 0.0957 -0.1364 0.051 Uiso 1 1 calc R . .
H39F H 0.1737 0.1359 -0.0975 0.051 Uiso 1 1 calc R . .
C40A C 0.2198(4) 0.05174(18) -0.0473(2) 0.0380(11) Uani 1 1 d U . .
H40D H 0.2795 0.0727 -0.0409 0.057 Uiso 1 1 calc R . .
H40E H 0.2249 0.0342 -0.0812 0.057 Uiso 1 1 calc R . .
H40F H 0.2192 0.0301 -0.0163 0.057 Uiso 1 1 calc R . .
C1S C 0.2452(4) 0.43590(17) 0.6328(2) 0.0377(13) Uani 1 1 d . . .
H1S H 0.1916 0.4155 0.6127 0.045 Uiso 1 1 calc R . .
C2S C 0.7107(4) 0.06294(16) 0.3781(2) 0.0310(11) Uani 1 1 d . . .
H2S H 0.6628 0.0833 0.3971 0.037 Uiso 1 1 calc R . .
Cl1 Cl 0.25463(15) 0.42090(6) 0.70267(7) 0.0716(5) Uani 1 1 d . . .
Cl2 Cl 0.20538(11) 0.49398(5) 0.62309(7) 0.0511(4) Uani 1 1 d . . .
Cl3 Cl 0.36453(11) 0.42623(5) 0.60534(7) 0.0527(4) Uani 1 1 d . . .
Cl4 Cl 0.70019(13) 0.07818(6) 0.30752(6) 0.0597(4) Uani 1 1 d . . .
Cl5 Cl 0.67330(10) 0.00505(4) 0.38591(6) 0.0416(3) Uani 1 1 d . . .
Cl6 Cl 0.83857(10) 0.07286(4) 0.40767(6) 0.0384(3) Uani 1 1 d . . .

loop_
_atom_site_aniso_label
_atom_site_aniso_U_11
_atom_site_aniso_U_22
_atom_site_aniso_U_33
_atom_site_aniso_U_23
_atom_site_aniso_U_13
_atom_site_aniso_U_12
Pt1 0.01606(9) 0.01774(9) 0.02103(9) -0.00029(7) 0.00194(7) 0.00034(7)
P1 0.0205(6) 0.0185(6) 0.0229(6) -0.0006(5) 0.0031(5) 0.0009(5)
P2 0.0173(6) 0.0195(6) 0.0231(6) 0.0000(5) 0.0021(5) 0.0005(5)
O1 0.0167(15) 0.0215(16) 0.0237(17) -0.0002(13) 0.0000(13) 0.0016(12)
O2 0.0187(15) 0.0172(16) 0.0267(17) -0.0024(13) 0.0016(13) 0.0012(12)
C1 0.0204(16) 0.0167(16) 0.0222(17) 0.0019(13) 0.0036(14) -0.0036(13)
C2 0.0200(15) 0.0170(15) 0.0248(15) 0.0013(13) 0.0041(13) -0.0018(13)
C3 0.0209(16) 0.0219(17) 0.0273(17) 0.0020(14) 0.0040(14) 0.0016(14)
C4 0.0233(15) 0.0223(16) 0.0273(16) 0.0050(13) 0.0000(13) -0.0002(13)
C5 0.0230(16) 0.0203(17) 0.0242(17) 0.0010(14) 0.0017(14) -0.0018(14)
C6 0.0225(16) 0.0180(17) 0.0237(17) 0.0014(14) 0.0030(14) -0.0024(14)
C7 0.021(2) 0.021(2) 0.025(2) -0.0004(16) 0.0053(16) 0.0046(16)
C8 0.0186(19) 0.024(2) 0.025(2) 0.0021(16) 0.0020(16) 0.0029(16)
C9 0.0229(17) 0.0316(19) 0.0266(18) 0.0032(16) 0.0031(14) -0.0004(16)
C10 0.0271(18) 0.041(2) 0.0276(17) 0.0050(17) 0.0038(15) 0.0043(17)
C11 0.0353(19) 0.053(2) 0.0291(18) 0.0078(18) 0.0012(16) 0.0060(18)
C12 0.0386(19) 0.056(2) 0.0308(19) 0.0085(18) 0.0053(16) 0.0031(19)
C13 0.0323(18) 0.052(2) 0.0312(18) 0.0065(18) 0.0081(16) 0.0017(18)
C14 0.0256(17) 0.042(2) 0.0315(18) 0.0083(17) 0.0062(15) -0.0003(17)
C15 0.0168(16) 0.0225(17) 0.0318(18) 0.0018(14) -0.0008(15) 0.0002(15)
C16 0.0242(18) 0.0258(18) 0.0360(19) 0.0004(15) 0.0016(16) -0.0014(15)
C17 0.0293(19) 0.0255(18) 0.046(2) -0.0016(16) 0.0022(17) -0.0014(16)
C18 0.0260(18) 0.0249(18) 0.050(2) 0.0033(15) 0.0028(17) -0.0036(16)
C19 0.0238(18) 0.0265(18) 0.0417(19) 0.0070(15) 0.0005(17) -0.0029(16)
C20 0.0212(17) 0.0252(17) 0.0330(18) 0.0031(15) 0.0005(16) -0.0008(15)
C21 0.0289(19) 0.0272(19) 0.0335(18) -0.0040(15) 0.0057(16) -0.0021(16)
C22 0.046(2) 0.040(2) 0.0347(19) -0.0041(17) 0.0040(18) -0.0168(17)
C23 0.055(2) 0.044(2) 0.038(2) -0.0076(17) 0.0037(19) -0.0206(18)
C24 0.048(2) 0.036(2) 0.045(2) -0.0057(17) 0.0080(19) -0.0140(18)
C25 0.036(2) 0.0277(19) 0.0439(19) 0.0000(17) 0.0063(18) -0.0057(16)
C26 0.0310(19) 0.0234(18) 0.0389(19) -0.0004(15) 0.0030(17) -0.0003(15)
C27 0.0240(17) 0.0283(18) 0.0252(18) -0.0020(15) 0.0039(15) -0.0003(15)
C28 0.0313(19) 0.037(2) 0.0317(19) 0.0048(16) 0.0076(16) 0.0050(16)
C29 0.0393(19) 0.044(2) 0.035(2) 0.0103(17) 0.0084(17) 0.0066(17)
C30 0.0376(19) 0.042(2) 0.034(2) 0.0061(17) 0.0114(16) -0.0007(17)
C31 0.0282(18) 0.038(2) 0.0320(19) -0.0006(16) 0.0079(15) -0.0029(16)
C32 0.0251(17) 0.0309(19) 0.0282(18) -0.0028(15) 0.0051(15) -0.0015(15)
C33 0.0247(17) 0.0335(18) 0.0332(18) 0.0030(16) -0.0052(15) 0.0003(16)
C34 0.026(2) 0.069(3) 0.037(3) 0.002(2) -0.003(2) -0.005(2)
C35 0.051(3) 0.038(2) 0.070(4) 0.005(3) -0.023(3) 0.009(2)
C36 0.033(3) 0.065(3) 0.033(2) -0.002(2) -0.009(2) 0.008(2)
C37 0.0227(16) 0.0199(17) 0.0277(17) -0.0024(14) 0.0054(15) -0.0004(13)
C38 0.032(2) 0.025(2) 0.037(3) -0.006(2) 0.006(2) 0.0047(18)
C39 0.028(2) 0.028(2) 0.023(2) -0.0026(17) 0.0018(19) 0.0019(19)
C40 0.031(2) 0.024(2) 0.035(3) -0.0050(19) 0.003(2) -0.0075(18)
Pt1A 0.01714(9) 0.01980(9) 0.02113(9) -0.00128(7) 0.00233(7) -0.00150(7)
P1A 0.0205(6) 0.0188(6) 0.0224(6) 0.0007(5) 0.0018(5) -0.0029(5)
P2A 0.0214(6) 0.0226(6) 0.0232(6) -0.0008(5) 0.0046(5) -0.0001(5)
O1A 0.0242(17) 0.0241(17) 0.0241(17) -0.0079(13) 0.0014(13) -0.0012(13)
O2A 0.0230(16) 0.0177(16) 0.0276(17) -0.0026(13) 0.0027(13) -0.0050(13)
C1A 0.0236(17) 0.0208(17) 0.0248(17) 0.0036(14) 0.0012(15) 0.0011(14)
C2A 0.0253(15) 0.0233(16) 0.0276(16) 0.0003(13) 0.0004(13) 0.0005(13)
C3A 0.0240(17) 0.0241(18) 0.0309(18) -0.0019(15) -0.0003(14) -0.0043(15)
C4A 0.0231(15) 0.0261(16) 0.0327(16) -0.0009(14) 0.0044(13) -0.0021(13)
C5A 0.0261(17) 0.0219(17) 0.0273(18) -0.0008(15) 0.0023(14) 0.0020(14)
C6A 0.0243(17) 0.0207(17) 0.0249(17) 0.0028(14) -0.0002(14) -0.0022(15)
C7A 0.025(2) 0.025(2) 0.024(2) 0.0002(17) 0.0021(17) -0.0068(17)
C8A 0.025(2) 0.029(2) 0.024(2) -0.0016(17) 0.0040(17) -0.0050(17)
C9A 0.0344(19) 0.036(2) 0.0249(18) -0.0029(16) 0.0068(15) 0.0045(17)
C10A 0.042(2) 0.038(2) 0.0312(19) -0.0038(17) 0.0112(16) -0.0036(18)
C11A 0.052(2) 0.041(2) 0.0328(19) 0.0002(18) 0.0134(18) -0.0047(19)
C12A 0.051(2) 0.044(2) 0.0286(19) 0.0000(18) 0.0068(16) 0.0066(19)
C13A 0.042(2) 0.049(2) 0.0274(18) -0.0011(18) 0.0030(16) 0.0094(18)
C14A 0.0361(19) 0.046(2) 0.0276(18) 0.0014(17) 0.0025(16) 0.0074(18)
C15A 0.0222(18) 0.0301(19) 0.0350(19) 0.0012(15) 0.0092(16) -0.0021(16)
C16A 0.0263(18) 0.0315(18) 0.0387(19) -0.0021(16) 0.0062(17) -0.0016(16)
C17A 0.0311(19) 0.0338(19) 0.049(2) -0.0052(17) 0.0070(18) -0.0013(17)
C18A 0.0283(19) 0.033(2) 0.055(2) -0.0006(16) 0.0053(18) 0.0044(17)
C19A 0.0292(19) 0.0330(19) 0.050(2) 0.0035(17) 0.0031(18) 0.0015(17)
C20A 0.0260(18) 0.0320(19) 0.0379(19) 0.0022(16) 0.0064(17) 0.0013(16)
C21A 0.0274(18) 0.0251(18) 0.0233(18) 0.0002(15) 0.0008(15) -0.0019(15)
C22A 0.0331(19) 0.0295(18) 0.0274(18) 0.0036(15) -0.0009(16) -0.0069(16)
C23A 0.038(2) 0.035(2) 0.0317(19) 0.0085(16) -0.0012(16) -0.0030(16)
C24A 0.037(2) 0.037(2) 0.0312(19) 0.0051(16) -0.0049(16) 0.0016(17)
C25A 0.038(2) 0.038(2) 0.0322(19) 0.0022(17) -0.0064(16) -0.0044(17)
C26A 0.0341(19) 0.0316(19) 0.0286(19) 0.0028(16) -0.0030(16) -0.0060(16)
C27A 0.0247(18) 0.0218(18) 0.0261(17) 0.0033(15) 0.0017(15) -0.0036(15)
C28A 0.040(2) 0.0294(19) 0.0293(17) 0.0033(16) 0.0031(17) 0.0071(16)
C29A 0.048(2) 0.0325(19) 0.0357(19) -0.0010(16) 0.0055(18) 0.0084(17)
C30A 0.039(2) 0.0266(19) 0.0399(19) -0.0019(16) 0.0031(17) 0.0052(16)
C31A 0.0317(19) 0.0268(18) 0.0346(18) 0.0026(16) -0.0013(17) 0.0008(15)
C32A 0.0287(18) 0.0254(18) 0.0264(18) 0.0013(15) -0.0009(15) -0.0022(15)
C33A 0.0283(18) 0.038(2) 0.043(2) -0.0065(16) 0.0102(15) -0.0067(16)
C34A 0.031(2) 0.066(3) 0.049(3) -0.005(3) 0.010(2) -0.016(2)
C35A 0.047(3) 0.057(3) 0.040(3) -0.001(2) 0.013(2) -0.014(3)
C36A 0.039(3) 0.052(3) 0.078(4) -0.017(3) 0.031(3) -0.002(2)
C37A 0.0298(18) 0.0254(18) 0.0302(17) -0.0043(14) -0.0011(16) 0.0000(14)
C38A 0.034(2) 0.033(3) 0.038(3) -0.013(2) 0.004(2) -0.0052(19)
C39A 0.043(3) 0.034(3) 0.026(2) -0.0068(18) 0.003(2) -0.005(2)
C40A 0.035(2) 0.033(3) 0.047(3) -0.008(2) 0.006(2) 0.0039(19)
C1S 0.039(3) 0.026(3) 0.047(3) 0.001(2) -0.001(3) -0.005(2)
C2S 0.037(3) 0.023(3) 0.033(3) -0.001(2) 0.000(2) 0.000(2)
Cl1 0.0957(14) 0.0719(12) 0.0446(9) 0.0186(8) -0.0057(9) -0.0135(10)
Cl2 0.0528(9) 0.0352(8) 0.0662(10) 0.0063(7) 0.0108(7) 0.0095(7)
Cl3 0.0414(8) 0.0369(8) 0.0792(11) 0.0033(7) 0.0028(8) 0.0064(6)
Cl4 0.0834(12) 0.0535(10) 0.0406(9) 0.0155(7) -0.0013(8) 0.0059(8)
Cl5 0.0419(8) 0.0280(7) 0.0540(9) 0.0037(6) 0.0004(6) -0.0092(6)
Cl6 0.0318(7) 0.0328(7) 0.0504(8) 0.0000(6) 0.0036(6) -0.0032(5)

loop_
_atom_type_symbol
_atom_type_description
_atom_type_scat_dispersion_real
_atom_type_scat_dispersion_imag
_atom_type_scat_source
C C 0.0033 0.0016 'International Tables Vol C Tables 4.2.6.8 and 6.1.1.4'
H H 0.0000 0.0000 'International Tables Vol C Tables 4.2.6.8 and 6.1.1.4'
O O 0.0106 0.0060 'International Tables Vol C Tables 4.2.6.8 and 6.1.1.4'
P P 0.1023 0.0942 'International Tables Vol C Tables 4.2.6.8 and 6.1.1.4'
Pt Pt -1.7033 8.3905 'International Tables Vol C Tables 4.2.6.8 and 6.1.1.4'
Cl Cl 0.1484 0.1585 'International Tables Vol C Tables 4.2.6.8 and 6.1.1.4'

loop_
_geom_angle_atom_site_label_1
_geom_angle_atom_site_label_2
_geom_angle_atom_site_label_3
_geom_angle
_geom_angle_site_symmetry_1
_geom_angle_site_symmetry_3
_geom_angle_publ_flag
O1 Pt1 O2 83.37(11) . . ?
O1 Pt1 P1 177.90(8) . . ?
O2 Pt1 P1 94.56(9) . . ?
O1 Pt1 P2 96.09(9) . . ?
O2 Pt1 P2 173.87(9) . . ?
P1 Pt1 P2 85.93(5) . . ?
C21 P1 C27 106.3(2) . . ?
C21 P1 C7 107.5(2) . . ?
C27 P1 C7 106.0(2) . . ?
C21 P1 Pt1 115.88(16) . . ?
C27 P1 Pt1 111.81(16) . . ?
C7 P1 Pt1 108.82(15) . . ?
C9 P2 C15 104.3(2) . . ?
C9 P2 C8 108.0(2) . . ?
C15 P2 C8 106.5(2) . . ?
C9 P2 Pt1 118.19(16) . . ?
C15 P2 Pt1 109.54(14) . . ?
C8 P2 Pt1 109.66(15) . . ?
C1 O1 Pt1 110.0(2) . . ?
C6 O2 Pt1 109.1(2) . . ?
O1 C1 C6 117.8(4) . . ?
O1 C1 C2 122.2(4) . . ?
C6 C1 C2 120.0(4) . . ?
C3 C2 C1 116.5(4) . . ?
C3 C2 C37 123.1(4) . . ?
C1 C2 C37 120.4(4) . . ?
C4 C3 C2 124.5(4) . . ?
C4 C3 H3 117.7 . . ?
C2 C3 H3 117.7 . . ?
C3 C4 C5 117.7(4) . . ?
C3 C4 C33 121.8(4) . . ?
C5 C4 C33 120.5(4) . . ?
C6 C5 C4 120.2(4) . . ?
C6 C5 H5 119.9 . . ?
C4 C5 H5 119.9 . . ?
O2 C6 C5 119.9(4) . . ?
O2 C6 C1 119.1(4) . . ?
C5 C6 C1 121.0(4) . . ?
C8 C7 P1 107.4(3) . . ?
C8 C7 H7A 110.2 . . ?
P1 C7 H7A 110.2 . . ?
C8 C7 H7B 110.2 . . ?
P1 C7 H7B 110.2 . . ?
H7A C7 H7B 108.5 . . ?
C7 C8 P2 109.4(3) . . ?
C7 C8 H8A 109.8 . . ?
P2 C8 H8A 109.8 . . ?
C7 C8 H8B 109.8 . . ?
P2 C8 H8B 109.8 . . ?
H8A C8 H8B 108.2 . . ?
C10 C9 C14 119.4(4) . . ?
C10 C9 P2 122.9(4) . . ?
C14 C9 P2 117.2(4) . . ?
C9 C10 C11 120.7(5) . . ?
C9 C10 H10 119.7 . . ?
C11 C10 H10 119.7 . . ?
C12 C11 C10 119.8(5) . . ?
C12 C11 H11 120.1 . . ?
C10 C11 H11 120.1 . . ?
C11 C12 C13 120.3(5) . . ?
C11 C12 H12 119.8 . . ?
C13 C12 H12 119.8 . . ?
C12 C13 C14 120.2(5) . . ?
C12 C13 H13 119.9 . . ?
C14 C13 H13 119.9 . . ?
C9 C14 C13 119.6(5) . . ?
C9 C14 H14 120.2 . . ?
C13 C14 H14 120.2 . . ?
C16 C15 C20 118.8(4) . . ?
C16 C15 P2 122.6(4) . . ?
C20 C15 P2 118.5(3) . . ?
C15 C16 C17 120.1(5) . . ?
C15 C16 H16 119.9 . . ?
C17 C16 H16 119.9 . . ?
C18 C17 C16 120.9(5) . . ?
C18 C17 H17 119.6 . . ?
C16 C17 H17 119.6 . . ?
C17 C18 C19 119.2(5) . . ?
C17 C18 H18 120.4 . . ?
C19 C18 H18 120.4 . . ?
C20 C19 C18 120.2(5) . . ?
C20 C19 H19 119.9 . . ?
C18 C19 H19 119.9 . . ?
C19 C20 C15 120.8(5) . . ?
C19 C20 H20 119.6 . . ?
C15 C20 H20 119.6 . . ?
C22 C21 C26 118.2(4) . . ?
C22 C21 P1 122.4(4) . . ?
C26 C21 P1 119.4(4) . . ?
C21 C22 C23 119.8(5) . . ?
C21 C22 H22 120.1 . . ?
C23 C22 H22 120.1 . . ?
C24 C23 C22 120.3(5) . . ?
C24 C23 H23 119.8 . . ?
C22 C23 H23 119.8 . . ?
C25 C24 C23 120.6(5) . . ?
C25 C24 H24 119.7 . . ?
C23 C24 H24 119.7 . . ?
C24 C25 C26 120.4(5) . . ?
C24 C25 H25 119.8 . . ?
C26 C25 H25 119.8 . . ?
C25 C26 C21 120.7(5) . . ?
C25 C26 H26 119.7 . . ?
C21 C26 H26 119.7 . . ?
C32 C27 C28 117.9(4) . . ?
C32 C27 P1 123.3(4) . . ?
C28 C27 P1 118.8(3) . . ?
C29 C28 C27 120.1(5) . . ?
C29 C28 H28 120.0 . . ?
C27 C28 H28 120.0 . . ?
C30 C29 C28 119.8(5) . . ?
C30 C29 H29 120.1 . . ?
C28 C29 H29 120.1 . . ?
C31 C30 C29 121.3(5) . . ?
C31 C30 H30 119.4 . . ?
C29 C30 H30 119.4 . . ?
C30 C31 C32 119.1(5) . . ?
C30 C31 H31 120.4 . . ?
C32 C31 H31 120.4 . . ?
C31 C32 C27 121.8(5) . . ?
C31 C32 H32 119.1 . . ?
C27 C32 H32 119.1 . . ?
C36 C33 C4 113.7(4) . . ?
C36 C33 C35 109.0(4) . . ?
C4 C33 C35 110.8(4) . . ?
C36 C33 C34 106.5(4) . . ?
C4 C33 C34 108.4(4) . . ?
C35 C33 C34 108.4(4) . . ?
C33 C34 H34A 109.5 . . ?
C33 C34 H34B 109.5 . . ?
H34A C34 H34B 109.5 . . ?
C33 C34 H34C 109.5 . . ?
H34A C34 H34C 109.5 . . ?
H34B C34 H34C 109.5 . . ?
C33 C35 H35A 109.5 . . ?
C33 C35 H35B 109.5 . . ?
H35A C35 H35B 109.5 . . ?
C33 C35 H35C 109.5 . . ?
H35A C35 H35C 109.5 . . ?
H35B C35 H35C 109.5 . . ?
C33 C36 H36A 109.5 . . ?
C33 C36 H36B 109.5 . . ?
H36A C36 H36B 109.5 . . ?
C33 C36 H36C 109.5 . . ?
H36A C36 H36C 109.5 . . ?
H36B C36 H36C 109.5 . . ?
C2 C37 C38 112.5(4) . . ?
C2 C37 C39 110.4(4) . . ?
C38 C37 C39 107.1(4) . . ?
C2 C37 C40 109.5(4) . . ?
C38 C37 C40 107.6(4) . . ?
C39 C37 C40 109.7(4) . . ?
C37 C38 H38A 109.5 . . ?
C37 C38 H38B 109.5 . . ?
H38A C38 H38B 109.5 . . ?
C37 C38 H38C 109.5 . . ?
H38A C38 H38C 109.5 . . ?
H38B C38 H38C 109.5 . . ?
C37 C39 H39A 109.5 . . ?
C37 C39 H39B 109.5 . . ?
H39A C39 H39B 109.5 . . ?
C37 C39 H39C 109.5 . . ?
H39A C39 H39C 109.5 . . ?
H39B C39 H39C 109.5 . . ?
C37 C40 H40A 109.5 . . ?
C37 C40 H40B 109.5 . . ?
H40A C40 H40B 109.5 . . ?
C37 C40 H40C 109.5 . . ?
H40A C40 H40C 109.5 . . ?
H40B C40 H40C 109.5 . . ?
O1A Pt1A O2A 82.41(12) . . ?
O1A Pt1A P1A 178.94(9) . . ?
O2A Pt1A P1A 97.11(9) . . ?
O1A Pt1A P2A 94.29(9) . . ?
O2A Pt1A P2A 175.76(8) . . ?
P1A Pt1A P2A 86.23(5) . . ?
C27A P1A C21A 106.2(2) . . ?
C27A P1A C7A 107.3(2) . . ?
C21A P1A C7A 105.1(2) . . ?
C27A P1A Pt1A 114.58(15) . . ?
C21A P1A Pt1A 115.02(15) . . ?
C7A P1A Pt1A 107.96(15) . . ?
C9A P2A C15A 104.8(2) . . ?
C9A P2A C8A 108.4(2) . . ?
C15A P2A C8A 107.4(2) . . ?
C9A P2A Pt1A 115.48(16) . . ?
C15A P2A Pt1A 111.19(15) . . ?
C8A P2A Pt1A 109.18(15) . . ?
C1A O1A Pt1A 111.3(3) . . ?
C6A O2A Pt1A 109.3(3) . . ?
O1A C1A C6A 117.9(4) . . ?
O1A C1A C2A 122.1(4) . . ?
C6A C1A C2A 119.9(4) . . ?
C3A C2A C1A 117.1(4) . . ?
C3A C2A C37A 122.5(4) . . ?
C1A C2A C37A 120.4(4) . . ?
C4A C3A C2A 123.7(4) . . ?
C4A C3A H3A 118.2 . . ?
C2A C3A H3A 118.2 . . ?
C3A C4A C5A 117.9(4) . . ?
C3A C4A C33A 122.0(4) . . ?
C5A C4A C33A 120.1(4) . . ?
C6A C5A C4A 120.3(4) . . ?
C6A C5A H5A 119.9 . . ?
C4A C5A H5A 119.9 . . ?
O2A C6A C5A 120.0(4) . . ?
O2A C6A C1A 118.9(4) . . ?
C5A C6A C1A 121.1(4) . . ?
C8A C7A P1A 108.1(3) . . ?
C8A C7A H7A1 110.1 . . ?
P1A C7A H7A1 110.1 . . ?
C8A C7A H7A2 110.1 . . ?
P1A C7A H7A2 110.1 . . ?
H7A1 C7A H7A2 108.4 . . ?
C7A C8A P2A 108.8(3) . . ?
C7A C8A H8A1 109.9 . . ?
P2A C8A H8A1 109.9 . . ?
C7A C8A H8A2 109.9 . . ?
P2A C8A H8A2 109.9 . . ?
H8A1 C8A H8A2 108.3 . . ?
C14A C9A C10A 119.6(5) . . ?
C14A C9A P2A 116.9(4) . . ?
C10A C9A P2A 123.4(4) . . ?
C9A C10A C11A 119.0(5) . . ?
C9A C10A H10A 120.5 . . ?
C11A C10A H10A 120.5 . . ?
C12A C11A C10A 121.5(5) . . ?
C12A C11A H11A 119.2 . . ?
C10A C11A H11A 119.2 . . ?
C11A C12A C13A 120.5(5) . . ?
C11A C12A H12A 119.7 . . ?
C13A C12A H12A 119.7 . . ?
C12A C13A C14A 118.7(5) . . ?
C12A C13A H13A 120.7 . . ?
C14A C13A H13A 120.7 . . ?
C9A C14A C13A 120.6(5) . . ?
C9A C14A H14A 119.7 . . ?
C13A C14A H14A 119.7 . . ?
C20A C15A C16A 118.9(5) . . ?
C20A C15A P2A 118.2(4) . . ?
C16A C15A P2A 122.9(4) . . ?
C17A C16A C15A 120.4(5) . . ?
C17A C16A H16A 119.8 . . ?
C15A C16A H16A 119.8 . . ?
C18A C17A C16A 120.1(5) . . ?
C18A C17A H17A 119.9 . . ?
C16A C17A H17A 119.9 . . ?
C17A C18A C19A 121.0(5) . . ?
C17A C18A H18A 119.5 . . ?
C19A C18A H18A 119.5 . . ?
C18A C19A C20A 119.6(5) . . ?
C18A C19A H19A 120.2 . . ?
C20A C19A H19A 120.2 . . ?
C15A C20A C19A 119.9(5) . . ?
C15A C20A H20A 120.0 . . ?
C19A C20A H20A 120.0 . . ?
C26A C21A C22A 118.5(4) . . ?
C26A C21A P1A 121.8(4) . . ?
C22A C21A P1A 119.8(3) . . ?
C23A C22A C21A 120.2(4) . . ?
C23A C22A H22A 119.9 . . ?
C21A C22A H22A 119.9 . . ?
C24A C23A C22A 120.5(5) . . ?
C24A C23A H23A 119.8 . . ?
C22A C23A H23A 119.8 . . ?
C25A C24A C23A 119.8(5) . . ?
C25A C24A H24A 120.1 . . ?
C23A C24A H24A 120.1 . . ?
C24A C25A C26A 120.9(5) . . ?
C24A C25A H25A 119.6 . . ?
C26A C25A H25A 119.6 . . ?
C25A C26A C21A 120.2(5) . . ?
C25A C26A H26A 119.9 . . ?
C21A C26A H26A 119.9 . . ?
C28A C27A C32A 119.9(4) . . ?
C28A C27A P1A 121.2(3) . . ?
C32A C27A P1A 118.8(4) . . ?
C27A C28A C29A 119.7(5) . . ?
C27A C28A H28A 120.1 . . ?
C29A C28A H28A 120.1 . . ?
C30A C29A C28A 119.5(5) . . ?
C30A C29A H29A 120.3 . . ?
C28A C29A H29A 120.3 . . ?
C31A C30A C29A 120.4(5) . . ?
C31A C30A H30A 119.8 . . ?
C29A C30A H30A 119.8 . . ?
C30A C31A C32A 120.7(5) . . ?
C30A C31A H31A 119.7 . . ?
C32A C31A H31A 119.7 . . ?
C31A C32A C27A 119.8(4) . . ?
C31A C32A H32A 120.1 . . ?
C27A C32A H32A 120.1 . . ?
C34A C33A C4A 113.4(4) . . ?
C34A C33A C36A 108.2(5) . . ?
C4A C33A C36A 110.5(4) . . ?
C34A C33A C35A 105.6(4) . . ?
C4A C33A C35A 108.4(4) . . ?
C36A C33A C35A 110.5(5) . . ?
C33A C34A H34D 109.5 . . ?
C33A C34A H34E 109.5 . . ?
H34D C34A H34E 109.5 . . ?
C33A C34A H34F 109.5 . . ?
H34D C34A H34F 109.5 . . ?
H34E C34A H34F 109.5 . . ?
C33A C35A H35D 109.5 . . ?
C33A C35A H35E 109.5 . . ?
H35D C35A H35E 109.5 . . ?
C33A C35A H35F 109.5 . . ?
H35D C35A H35F 109.5 . . ?
H35E C35A H35F 109.5 . . ?
C33A C36A H36D 109.5 . . ?
C33A C36A H36E 109.5 . . ?
H36D C36A H36E 109.5 . . ?
C33A C36A H36F 109.5 . . ?
H36D C36A H36F 109.5 . . ?
H36E C36A H36F 109.5 . . ?
C2A C37A C40A 110.7(4) . . ?
C2A C37A C38A 112.8(4) . . ?
C40A C37A C38A 106.6(4) . . ?
C2A C37A C39A 109.8(4) . . ?
C40A C37A C39A 110.4(4) . . ?
C38A C37A C39A 106.5(4) . . ?
C37A C38A H38D 109.5 . . ?
C37A C38A H38E 109.5 . . ?
H38D C38A H38E 109.5 . . ?
C37A C38A H38F 109.5 . . ?
H38D C38A H38F 109.5 . . ?
H38E C38A H38F 109.5 . . ?
C37A C39A H39D 109.5 . . ?
C37A C39A H39E 109.5 . . ?
H39D C39A H39E 109.5 . . ?
C37A C39A H39F 109.5 . . ?
H39D C39A H39F 109.5 . . ?
H39E C39A H39F 109.5 . . ?
C37A C40A H40D 109.5 . . ?
C37A C40A H40E 109.5 . . ?
H40D C40A H40E 109.5 . . ?
C37A C40A H40F 109.5 . . ?
H40D C40A H40F 109.5 . . ?
H40E C40A H40F 109.5 . . ?
Cl1 C1S Cl2 110.8(3) . . ?
Cl1 C1S Cl3 110.7(3) . . ?
Cl2 C1S Cl3 110.8(3) . . ?
Cl1 C1S H1S 108.2 . . ?
Cl2 C1S H1S 108.2 . . ?
Cl3 C1S H1S 108.2 . . ?
Cl5 C2S Cl6 111.6(3) . . ?
Cl5 C2S Cl4 110.3(3) . . ?
Cl6 C2S Cl4 109.7(3) . . ?
Cl5 C2S H2S 108.4 . . ?
Cl6 C2S H2S 108.4 . . ?
Cl4 C2S H2S 108.4 . . ?

loop_
_geom_bond_atom_site_label_1
_geom_bond_atom_site_label_2
_geom_bond_distance
_geom_bond_site_symmetry_2
_geom_bond_publ_flag
Pt1 O1 2.038(3) . ?
Pt1 O2 2.040(3) . ?
Pt1 P1 2.2064(12) . ?
Pt1 P2 2.2215(13) . ?
P1 C21 1.813(5) . ?
P1 C27 1.814(5) . ?
P1 C7 1.823(4) . ?
P2 C9 1.812(5) . ?
P2 C15 1.819(5) . ?
P2 C8 1.849(4) . ?
O1 C1 1.368(5) . ?
O2 C6 1.369(5) . ?
C1 C6 1.409(6) . ?
C1 C2 1.422(6) . ?
C2 C3 1.402(6) . ?
C2 C37 1.532(6) . ?
C3 C4 1.388(6) . ?
C3 H3 0.9500 . ?
C4 C5 1.403(6) . ?
C4 C33 1.540(6) . ?
C5 C6 1.395(6) . ?
C5 H5 0.9500 . ?
C7 C8 1.555(6) . ?
C7 H7A 0.9900 . ?
C7 H7B 0.9900 . ?
C8 H8A 0.9900 . ?
C8 H8B 0.9900 . ?
C9 C10 1.386(6) . ?
C9 C14 1.387(6) . ?
C10 C11 1.389(7) . ?
C10 H10 0.9500 . ?
C11 C12 1.375(7) . ?
C11 H11 0.9500 . ?
C12 C13 1.378(7) . ?
C12 H12 0.9500 . ?
C13 C14 1.401(7) . ?
C13 H13 0.9500 . ?
C14 H14 0.9500 . ?
C15 C16 1.389(6) . ?
C15 C20 1.404(6) . ?
C16 C17 1.397(6) . ?
C16 H16 0.9500 . ?
C17 C18 1.386(7) . ?
C17 H17 0.9500 . ?
C18 C19 1.393(7) . ?
C18 H18 0.9500 . ?
C19 C20 1.386(6) . ?
C19 H19 0.9500 . ?
C20 H20 0.9500 . ?
C21 C22 1.400(7) . ?
C21 C26 1.404(7) . ?
C22 C23 1.400(7) . ?
C22 H22 0.9500 . ?
C23 C24 1.381(7) . ?
C23 H23 0.9500 . ?
C24 C25 1.355(7) . ?
C24 H24 0.9500 . ?
C25 C26 1.392(7) . ?
C25 H25 0.9500 . ?
C26 H26 0.9500 . ?
C27 C32 1.398(6) . ?
C27 C28 1.402(7) . ?
C28 C29 1.383(7) . ?
C28 H28 0.9500 . ?
C29 C30 1.382(7) . ?
C29 H29 0.9500 . ?
C30 C31 1.364(7) . ?
C30 H30 0.9500 . ?
C31 C32 1.374(6) . ?
C31 H31 0.9500 . ?
C32 H32 0.9500 . ?
C33 C36 1.521(7) . ?
C33 C35 1.540(7) . ?
C33 C34 1.547(7) . ?
C34 H34A 0.9800 . ?
C34 H34B 0.9800 . ?
C34 H34C 0.9800 . ?
C35 H35A 0.9800 . ?
C35 H35B 0.9800 . ?
C35 H35C 0.9800 . ?
C36 H36A 0.9800 . ?
C36 H36B 0.9800 . ?
C36 H36C 0.9800 . ?
C37 C38 1.539(6) . ?
C37 C39 1.545(6) . ?
C37 C40 1.562(6) . ?
C38 H38A 0.9800 . ?
C38 H38B 0.9800 . ?
C38 H38C 0.9800 . ?
C39 H39A 0.9800 . ?
C39 H39B 0.9800 . ?
C39 H39C 0.9800 . ?
C40 H40A 0.9800 . ?
C40 H40B 0.9800 . ?
C40 H40C 0.9800 . ?
Pt1A O1A 2.042(3) . ?
Pt1A O2A 2.056(3) . ?
Pt1A P1A 2.2162(12) . ?
Pt1A P2A 2.2199(13) . ?
P1A C27A 1.818(5) . ?
P1A C21A 1.824(5) . ?
P1A C7A 1.830(4) . ?
P2A C9A 1.818(5) . ?
P2A C15A 1.818(5) . ?
P2A C8A 1.838(4) . ?
O1A C1A 1.339(5) . ?
O2A C6A 1.370(5) . ?
C1A C6A 1.411(6) . ?
C1A C2A 1.419(6) . ?
C2A C3A 1.416(6) . ?
C2A C37A 1.532(6) . ?
C3A C4A 1.389(6) . ?
C3A H3A 0.9500 . ?
C4A C5A 1.417(6) . ?
C4A C33A 1.529(6) . ?
C5A C6A 1.391(6) . ?
C5A H5A 0.9500 . ?
C7A C8A 1.532(6) . ?
C7A H7A1 0.9900 . ?
C7A H7A2 0.9900 . ?
C8A H8A1 0.9900 . ?
C8A H8A2 0.9900 . ?
C9A C14A 1.389(7) . ?
C9A C10A 1.390(7) . ?
C10A C11A 1.390(7) . ?
C10A H10A 0.9500 . ?
C11A C12A 1.364(7) . ?
C11A H11A 0.9500 . ?
C12A C13A 1.383(7) . ?
C12A H12A 0.9500 . ?
C13A C14A 1.407(7) . ?
C13A H13A 0.9500 . ?
C14A H14A 0.9500 . ?
C15A C20A 1.391(7) . ?
C15A C16A 1.403(7) . ?
C16A C17A 1.385(7) . ?
C16A H16A 0.9500 . ?
C17A C18A 1.366(7) . ?
C17A H17A 0.9500 . ?
C18A C19A 1.379(7) . ?
C18A H18A 0.9500 . ?
C19A C20A 1.406(7) . ?
C19A H19A 0.9500 . ?
C20A H20A 0.9500 . ?
C21A C26A 1.392(6) . ?
C21A C22A 1.396(6) . ?
C22A C23A 1.390(6) . ?
C22A H22A 0.9500 . ?
C23A C24A 1.369(7) . ?
C23A H23A 0.9500 . ?
C24A C25A 1.367(7) . ?
C24A H24A 0.9500 . ?
C25A C26A 1.385(6) . ?
C25A H25A 0.9500 . ?
C26A H26A 0.9500 . ?
C27A C28A 1.389(7) . ?
C27A C32A 1.395(6) . ?
C28A C29A 1.407(7) . ?
C28A H28A 0.9500 . ?
C29A C30A 1.382(7) . ?
C29A H29A 0.9500 . ?
C30A C31A 1.378(7) . ?
C30A H30A 0.9500 . ?
C31A C32A 1.379(6) . ?
C31A H31A 0.9500 . ?
C32A H32A 0.9500 . ?
C33A C34A 1.508(7) . ?
C33A C36A 1.536(7) . ?
C33A C35A 1.555(7) . ?
C34A H34D 0.9800 . ?
C34A H34E 0.9800 . ?
C34A H34F 0.9800 . ?
C35A H35D 0.9800 . ?
C35A H35E 0.9800 . ?
C35A H35F 0.9800 . ?
C36A H36D 0.9800 . ?
C36A H36E 0.9800 . ?
C36A H36F 0.9800 . ?
C37A C40A 1.540(6) . ?
C37A C38A 1.552(6) . ?
C37A C39A 1.561(7) . ?
C38A H38D 0.9800 . ?
C38A H38E 0.9800 . ?
C38A H38F 0.9800 . ?
C39A H39D 0.9800 . ?
C39A H39E 0.9800 . ?
C39A H39F 0.9800 . ?
C40A H40D 0.9800 . ?
C40A H40E 0.9800 . ?
C40A H40F 0.9800 . ?
C1S Cl1 1.756(5) . ?
C1S Cl2 1.759(5) . ?
C1S Cl3 1.766(5) . ?
C1S H1S 1.0000 . ?
C2S Cl5 1.751(5) . ?
C2S Cl6 1.763(5) . ?
C2S Cl4 1.773(5) . ?
C2S H2S 1.0000 . ?
